data_9014596
loop_
_publ_author_name
'Lussier, A. J.'
'Abdu, Y.'
'Hawthorne, F. C.'
'Michaelis, V. K.'
'Aguiar, P. M.'
'Kroeker, S.'

_publ_section_title
;
 Oscillatory zoned liddicoatite from Anjanabonoina, central Madigascar.
 I. Crystal chemistry and structure by SREF and 11B and 27Al MAS NMR spectroscopy
 Sample: L27, ordered model
;
_journal_name_full 'The Canadian Mineralogist'
_journal_page_first 63
_journal_page_last 88
_journal_paper_doi 10.3749/canmin.49.1.63
_journal_volume 49
_journal_year 2011
_chemical_compound_source 'Anjanabonoina, central Madagascar'
_chemical_formula_sum
'Al7.272 B3 Ca0.614 F0.633 Fe0.156 H3.367 Li1.482 Mg0.018 Mn0.057 Na0.311 O30.367 Pb0.006 Si6 Ti0.018'
_chemical_name_mineral Fluor-liddicoatite
_space_group_IT_number 160
_symmetry_space_group_name_Hall 'R 3 -2"'
_symmetry_space_group_name_H-M 'R 3 m :H'
_cell_angle_alpha 90
_cell_angle_beta 90
_cell_angle_gamma 120
_cell_length_a 15.8333
_cell_length_b 15.8333
_cell_length_c 7.1025
_cell_formula_units_Z 3
_cell_volume 1542.001
_database_code_amcsd 0018448
_exptl_crystal_density_diffrn 3.085
_cod_original_sg_symbol_H-M 'R 3 m'
_cod_original_formula_sum 'Ca.614 Na.311 Pb.006 Ti.018 Al7.272 Fe.156 Mg.018 Mn.057 Li1.482 Si6 B3 F.633 O30.367 H3.367'
_cod_database_code 9014596

loop_
_space_group_symop_operation_xyz
x,y,z
2/3+x,1/3+y,1/3+z
1/3+x,2/3+y,2/3+z
x,x-y,z
2/3+x,1/3+x-y,1/3+z
1/3+x,2/3+x-y,2/3+z
-y,-x,z
2/3-y,1/3-x,1/3+z
1/3-y,2/3-x,2/3+z
-x+y,y,z
2/3-x+y,1/3+y,1/3+z
1/3-x+y,2/3+y,2/3+z
-y,x-y,z
2/3-y,1/3+x-y,1/3+z
1/3-y,2/3+x-y,2/3+z
-x+y,-x,z
2/3-x+y,1/3-x,1/3+z
1/3-x+y,2/3-x,2/3+z

loop_
_atom_site_label
_atom_site_fract_x
_atom_site_fract_y
_atom_site_fract_z
_atom_site_occupancy
_atom_site_U_iso_or_equiv
CaX 0.00000 0.00000 0.76151 0.61400 0.01470
NaX 0.00000 0.00000 0.76151 0.31100 0.01470
PbX 0.00000 0.00000 0.76151 0.00600 0.01470
TiY 0.06183 0.93817 0.36530 0.00600 0.01120
AlY 0.06183 0.93817 0.36530 0.42400 0.01120
FeY 0.06183 0.93817 0.36530 0.05200 0.01120
MgY 0.06183 0.93817 0.36530 0.00600 0.01120
MnY 0.06183 0.93817 0.36530 0.01900 0.01120
LiY 0.06183 0.93817 0.36530 0.49400 0.01120
AlZ 0.25964 0.29677 0.38811 1.00000 0.00613
SiT 0.19022 0.19214 0.00000 1.00000 0.00500
B 0.89123 0.10877 0.54500 1.00000 0.00670
F(1o) 0.00000 0.00000 0.21180 0.63300 0.05010
O-H(1o) 0.00000 0.00000 0.21180 0.36700 0.05010
O(2o) 0.94003 0.05997 0.51980 1.00000 0.01590
O(3) 0.13484 0.86516 0.48990 1.00000 0.01030
O(4) 0.90794 0.09206 0.92550 1.00000 0.00830
O(5) 0.09200 0.90800 0.90410 1.00000 0.00870
O(6) 0.18609 0.19576 0.22360 1.00000 0.00680
O(7) 0.28528 0.28590 0.91825 1.00000 0.00630
O(8) 0.26999 0.20960 0.55798 1.00000 0.00730
H(3) 0.13120 0.86880 0.62200 1.00000 0.01500

loop_
_cod_related_entry_id
_cod_related_entry_database
_cod_related_entry_code
1 AMCSD 0018448
